data_1505821
loop_
_publ_author_name
'Patil, Mahesh L.'
'Rao, C. V. Laxman'
'Yonezawa, Kohji'
'Takizawa, Shinobu'
'Onitsuka, Kiyotaka'
'Sasai, Hiroaki'

_publ_section_title
;
 Design and synthesis of novel chiral spiro ionic liquids.
;
_journal_issue 2
_journal_name_full 'Organic letters'
_journal_page_first 227
_journal_page_last 230
_journal_paper_doi 10.1021/ol052466y
_journal_volume 8
_journal_year 2006
_chemical_formula_sum 'C17 H18 F12 N6 O8 S4'
_chemical_formula_weight 790.59
_space_group_IT_number 15
_symmetry_cell_setting monoclinic
_symmetry_Int_Tables_number 15
_symmetry_space_group_name_Hall '-C 2yc'
_symmetry_space_group_name_H-M 'C 1 2/c 1'
_cell_angle_alpha 90
_cell_angle_beta 92.00(5)
_cell_angle_gamma 90
_cell_formula_units_Z 4
_cell_length_a 14.16(1)
_cell_length_b 9.62(1)
_cell_length_c 22.15(1)
_cell_measurement_reflns_used 25
_cell_measurement_temperature 293.2
_cell_measurement_theta_max 12.5
_cell_measurement_theta_min 11.0
_cell_volume 3015(4)
_computing_cell_refinement 'MSC/AFC Diffractometer Control'
_computing_data_collection 'MSC/AFC Diffractometer Control'
_computing_data_reduction 'teXsan Ver. 1.11'
_computing_publication_material 'teXsan Ver. 1.11'
_computing_structure_refinement 'teXsan Ver. 1.10'
_computing_structure_solution SIR92
_diffrn_measurement_device_type 'Rigaku AFC7R'
_diffrn_measurement_method \w-2\q
_diffrn_radiation_type 'Mo K\a'
_diffrn_radiation_wavelength 0.7107
_diffrn_reflns_av_R_equivalents 0.131
_diffrn_reflns_limit_h_max 19
_diffrn_reflns_limit_h_min 0
_diffrn_reflns_limit_k_max 0
_diffrn_reflns_limit_k_min -13
_diffrn_reflns_limit_l_max 31
_diffrn_reflns_limit_l_min -31
_diffrn_reflns_number 4814
_diffrn_reflns_theta_full 30
_diffrn_reflns_theta_max 30
_diffrn_standards_decay_% 0.28
_diffrn_standards_interval_count 150
_diffrn_standards_number 3
_exptl_absorpt_coefficient_mu 0.441
_exptl_absorpt_correction_T_max 1.000
_exptl_absorpt_correction_T_min 0.887
_exptl_absorpt_correction_type psi-scan
_exptl_absorpt_process_details '(North, Phillips & Mathews, 1968)'
_exptl_crystal_colour colorless
_exptl_crystal_density_diffrn 1.740
_exptl_crystal_density_method 'not measured'
_exptl_crystal_description prismatic
_exptl_crystal_size_max 0.380
_exptl_crystal_size_mid 0.380
_exptl_crystal_size_min 0.250
_refine_diff_density_max 0.38
_refine_diff_density_min -0.34
_refine_ls_extinction_method none
_refine_ls_goodness_of_fit_ref 2.037
_refine_ls_hydrogen_treatment noref
_refine_ls_number_parameters 213
_refine_ls_number_reflns 2534
_refine_ls_R_factor_gt 0.0652
_refine_ls_shift/su_max 0.0004
_refine_ls_structure_factor_coef Fsqd
_refine_ls_weighting_details 'w = 1/[\s^2^(Fo^2^) + (0.05800(Max(Fo^2^,0) + 2Fc^2^)/3)^2^]'
_refine_ls_weighting_scheme calc
_refine_ls_wR_factor_ref 0.1796
_reflns_number_gt 2534
_reflns_number_total 4542
_reflns_threshold_expression F^2^>2.0\s(F^2^)
_cod_data_source_file ol052466ysi20051012_014836.cif
_cod_data_source_block MAC_ISIR_X-Ray_7R_
_cod_original_cell_volume 3017(4)
_cod_original_formula_sum 'C17 H18 F12 N6 O8 S4 '
_cod_database_code 1505821

loop_
_symmetry_equiv_pos_as_xyz
x,y,z
-x,y,1/2-z
-x,-y,-z
x,-y,1/2+z
1/2+x,1/2+y,z
1/2-x,1/2+y,1/2-z
1/2-x,1/2-y,-z
1/2+x,1/2-y,1/2+z

loop_
_atom_site_label
_atom_site_type_symbol
_atom_site_fract_x
_atom_site_fract_y
_atom_site_fract_z
_atom_site_U_iso_or_equiv
_atom_site_adp_type
_atom_site_occupancy
_atom_site_calc_flag
_atom_site_refinement_flags
S(1) S 0.13942(9) 0.1935(1) 0.61281(5) 0.0590(3) Uani 1.00 d .
S(2) S 0.27548(8) -0.0035(1) 0.64426(5) 0.0563(3) Uani 1.00 d .
F(1) F 0.1841(3) 0.3806(4) 0.6930(2) 0.112(1) Uani 1.00 d .
F(2) F 0.0389(3) 0.3314(5) 0.6871(2) 0.122(2) Uani 1.00 d .
F(3) F 0.1363(4) 0.1906(4) 0.7304(2) 0.132(2) Uani 1.00 d .
F(4) F 0.3562(3) -0.0492(6) 0.5423(2) 0.143(2) Uani 1.00 d .
F(5) F 0.3220(4) -0.2290(4) 0.5908(2) 0.159(2) Uani 1.00 d .
F(6) F 0.2162(3) -0.1188(4) 0.5438(2) 0.117(1) Uani 1.00 d .
O(1) O 0.1358(3) 0.3074(4) 0.5712(2) 0.087(1) Uani 1.00 d .
O(2) O 0.0684(3) 0.0913(4) 0.6077(2) 0.094(1) Uani 1.00 d .
O(3) O 0.3676(3) 0.0115(4) 0.6708(2) 0.081(1) Uani 1.00 d .
O(4) O 0.2056(3) -0.0772(4) 0.6758(2) 0.086(1) Uani 1.00 d .
N(1) N 0.5358(2) 0.2066(4) 0.6524(1) 0.0488(9) Uani 1.00 d .
N(2) N 0.4480(3) 0.3125(4) 0.5864(1) 0.054(1) Uani 1.00 d .
N(3) N 0.2441(3) 0.1419(4) 0.6180(2) 0.058(1) Uani 1.00 d .
C(1) C 0.5000 0.2837(6) 0.7500 0.049(2) Uani 1.00 d S
C(2) C 0.5690(3) 0.1908(4) 0.7150(2) 0.056(1) Uani 1.00 d .
C(3) C 0.5552(4) 0.1495(5) 0.5971(2) 0.065(1) Uani 1.00 d .
C(4) C 0.5004(4) 0.2164(6) 0.5570(2) 0.068(1) Uani 1.00 d .
C(5) C 0.4717(3) 0.3027(4) 0.6448(2) 0.045(1) Uani 1.00 d .
C(6) C 0.4469(4) 0.3735(5) 0.7009(2) 0.070(2) Uani 1.00 d .
C(7) C 0.3799(4) 0.4096(6) 0.5602(2) 0.074(2) Uani 1.00 d .
C(8) C 0.1235(4) 0.2771(7) 0.6862(2) 0.077(2) Uani 1.00 d .
C(9) C 0.2941(5) -0.1051(6) 0.5762(3) 0.083(2) Uani 1.00 d .
H(1) H 0.5651 0.0967 0.7276 0.0674 Uiso 1.00 calc .
H(2) H 0.6322 0.2226 0.7204 0.0674 Uiso 1.00 calc .
H(3) H 0.5988 0.0771 0.5894 0.0783 Uiso 1.00 calc .
H(4) H 0.4981 0.2002 0.5147 0.0820 Uiso 1.00 calc .
H(5) H 0.3806 0.3723 0.7061 0.0839 Uiso 1.00 calc .
H(6) H 0.4688 0.4668 0.7016 0.0839 Uiso 1.00 calc .
H(7) H 0.4000 0.5019 0.5687 0.0893 Uiso 1.00 calc .
H(8) H 0.3750 0.3963 0.5177 0.0893 Uiso 1.00 calc .
H(9) H 0.3201 0.3942 0.5771 0.0893 Uiso 1.00 calc .

loop_
_atom_site_aniso_label
_atom_site_aniso_U_11
_atom_site_aniso_U_22
_atom_site_aniso_U_33
_atom_site_aniso_U_12
_atom_site_aniso_U_13
_atom_site_aniso_U_23
S(1) 0.0622(7) 0.0594(7) 0.0548(6) 0.0025(6) -0.0074(5) -0.0072(5)
S(2) 0.0604(7) 0.0518(6) 0.0563(6) -0.0024(5) -0.0030(5) -0.0006(5)
F(1) 0.132(3) 0.098(3) 0.106(3) -0.002(2) -0.013(2) -0.048(2)
F(2) 0.104(3) 0.132(3) 0.131(3) 0.040(3) 0.034(2) -0.022(3)
F(3) 0.225(5) 0.114(3) 0.059(2) 0.050(3) 0.027(3) 0.007(2)
F(4) 0.152(4) 0.158(4) 0.124(3) -0.025(3) 0.068(3) -0.064(3)
F(5) 0.224(6) 0.075(2) 0.175(5) 0.064(3) -0.038(4) -0.039(3)
F(6) 0.133(3) 0.115(3) 0.100(3) -0.001(3) -0.034(2) -0.048(2)
O(1) 0.114(3) 0.081(2) 0.064(2) 0.021(2) -0.013(2) 0.010(2)
O(2) 0.065(2) 0.086(3) 0.130(3) -0.017(2) -0.017(2) -0.018(2)
O(3) 0.072(2) 0.081(2) 0.086(2) -0.001(2) -0.022(2) -0.008(2)
O(4) 0.089(3) 0.077(2) 0.092(3) -0.012(2) 0.011(2) 0.026(2)
N(1) 0.054(2) 0.049(2) 0.043(2) -0.001(2) -0.001(1) 0.001(1)
N(2) 0.061(2) 0.056(2) 0.045(2) -0.009(2) -0.006(2) 0.004(2)
N(3) 0.062(2) 0.051(2) 0.060(2) 0.000(2) 0.005(2) 0.001(2)
C(1) 0.071(4) 0.042(3) 0.035(3) 0.0000 0.000(2) 0.0000
C(2) 0.069(3) 0.054(2) 0.045(2) 0.007(2) -0.001(2) 0.000(2)
C(3) 0.069(3) 0.073(3) 0.055(3) 0.005(2) 0.012(2) -0.013(2)
C(4) 0.082(3) 0.080(3) 0.043(2) -0.005(3) -0.001(2) -0.001(2)
C(5) 0.055(2) 0.041(2) 0.040(2) -0.005(2) -0.003(2) 0.003(2)
C(6) 0.098(4) 0.052(3) 0.059(3) 0.021(3) -0.002(3) 0.002(2)
C(7) 0.076(3) 0.075(3) 0.070(3) -0.002(3) -0.022(3) 0.015(3)
C(8) 0.083(4) 0.084(4) 0.063(3) 0.011(3) 0.004(3) -0.010(3)
C(9) 0.094(4) 0.067(3) 0.087(4) 0.006(3) -0.002(4) -0.021(3)

loop_
_atom_type_symbol
_atom_type_description
_atom_type_scat_dispersion_real
_atom_type_scat_dispersion_imag
_atom_type_scat_source
C C 0.003 0.002
;International Tables for Crystallography
(1992, Vol. C, Tables 4.2.6.8 and 6.1.1.1)
;
H H 0.000 0.000
;International Tables for Crystallography
(1992, Vol. C, Table 6.1.1.2)
;
F F 0.017 0.010
;International Tables for Crystallography
(1992, Vol. C, Tables 4.2.6.8 and 6.1.1.1)
;
N N 0.006 0.003
;International Tables for Crystallography
(1992, Vol. C, Tables 4.2.6.8 and 6.1.1.1)
;
O O 0.011 0.006
;International Tables for Crystallography
(1992, Vol. C, Tables 4.2.6.8 and 6.1.1.1)
;
S S 0.125 0.123
;International Tables for Crystallography
(1992, Vol. C, Tables 4.2.6.8 and 6.1.1.1)
;

loop_
_geom_angle_atom_site_label_1
_geom_angle_atom_site_label_2
_geom_angle_atom_site_label_3
_geom_angle
_geom_angle_site_symmetry_1
_geom_angle_site_symmetry_2
_geom_angle_site_symmetry_3
_geom_angle_publ_flag
O(1) S(1) O(2) 118.3(3) . . 0_555 yes
O(1) S(1) N(3) 107.7(2) . . 0_555 yes
O(1) S(1) C(8) 103.4(3) . . 0_555 yes
O(2) S(1) N(3) 117.2(2) . . 0_555 yes
O(2) S(1) C(8) 105.5(3) . . 0_555 yes
N(3) S(1) C(8) 102.7(2) . . 0_555 yes
O(3) S(2) O(4) 119.5(3) . . 0_555 yes
O(3) S(2) N(3) 107.9(2) . . 0_555 yes
O(3) S(2) C(9) 103.8(3) . . 0_555 yes
O(4) S(2) N(3) 115.7(2) . . 0_555 yes
O(4) S(2) C(9) 105.2(3) . . 0_555 yes
N(3) S(2) C(9) 102.6(3) . . 0_555 yes
C(2) N(1) C(3) 137.4(4) . . 0_555 yes
C(2) N(1) C(5) 113.4(3) . . 0_555 yes
C(3) N(1) C(5) 109.1(4) . . 0_555 yes
C(4) N(2) C(5) 107.1(4) . . 0_555 yes
C(4) N(2) C(7) 127.7(4) . . 0_555 yes
C(5) N(2) C(7) 125.2(4) . . 0_555 yes
S(1) N(3) S(2) 124.4(2) . . 0_555 yes
C(2) C(1) C(2) 109.7(5) . 2_656 0_555 yes
C(2) C(1) C(6) 105.5(2) . . 0_555 yes
C(2) C(1) C(6) 111.8(3) . 2_656 0_555 yes
C(2) C(1) C(6) 111.8(3) 2_656 . 0_555 yes
C(2) C(1) C(6) 105.5(2) 2_656 2_656 0_555 yes
C(6) C(1) C(6) 112.8(5) . 2_656 0_555 yes
N(1) C(2) C(1) 103.2(3) . . 0_555 yes
N(1) C(2) H(1) 111.0 . . 0_555 no
N(1) C(2) H(2) 111.0 . . 0_555 no
C(1) C(2) H(1) 111.0 . . 0_555 no
C(1) C(2) H(2) 111.0 . . 0_555 no
H(1) C(2) H(2) 109.5 . . 0_555 no
N(1) C(3) C(4) 105.8(4) . . 0_555 yes
N(1) C(3) H(3) 127.1 . . 0_555 no
C(4) C(3) H(3) 127.1 . . 0_555 no
N(2) C(4) C(3) 108.9(4) . . 0_555 yes
N(2) C(4) H(4) 125.5 . . 0_555 no
C(3) C(4) H(4) 125.5 . . 0_555 no
N(1) C(5) N(2) 109.1(3) . . 0_555 yes
N(1) C(5) C(6) 113.9(3) . . 0_555 yes
N(2) C(5) C(6) 137.0(4) . . 0_555 yes
C(1) C(6) C(5) 102.0(3) . . 0_555 yes
C(1) C(6) H(5) 111.3 . . 0_555 no
C(1) C(6) H(6) 111.3 . . 0_555 no
C(5) C(6) H(5) 111.3 . . 0_555 no
C(5) C(6) H(6) 111.3 . . 0_555 no
H(5) C(6) H(6) 109.5 . . 0_555 no
N(2) C(7) H(7) 109.5 . . 0_555 no
N(2) C(7) H(8) 109.5 . . 0_555 no
N(2) C(7) H(9) 109.5 . . 0_555 no
H(7) C(7) H(8) 109.5 . . 0_555 no
H(7) C(7) H(9) 109.5 . . 0_555 no
H(8) C(7) H(9) 109.5 . . 0_555 no
S(1) C(8) F(1) 109.4(4) . . 0_555 yes
S(1) C(8) F(2) 109.2(4) . . 0_555 yes
S(1) C(8) F(3) 111.8(4) . . 0_555 yes
F(1) C(8) F(2) 106.8(5) . . 0_555 yes
F(1) C(8) F(3) 109.0(5) . . 0_555 yes
F(2) C(8) F(3) 110.5(5) . . 0_555 yes
S(2) C(9) F(4) 112.2(4) . . 0_555 yes
S(2) C(9) F(5) 109.8(5) . . 0_555 yes
S(2) C(9) F(6) 111.5(4) . . 0_555 yes
F(4) C(9) F(5) 108.7(6) . . 0_555 yes
F(4) C(9) F(6) 107.6(6) . . 0_555 yes
F(5) C(9) F(6) 106.9(5) . . 0_555 yes

loop_
_geom_bond_atom_site_label_1
_geom_bond_atom_site_label_2
_geom_bond_distance
_geom_bond_site_symmetry_2
_geom_bond_publ_flag
S(1) O(1) 1.432(4) . yes
S(1) O(2) 1.409(4) . yes
S(1) N(3) 1.563(4) . yes
S(1) C(8) 1.835(6) . yes
S(2) O(3) 1.419(4) . yes
S(2) O(4) 1.421(4) . yes
S(2) N(3) 1.574(4) . yes
S(2) C(9) 1.824(6) . yes
F(1) C(8) 1.319(7) . yes
F(2) C(8) 1.308(6) . yes
F(3) C(8) 1.293(6) . yes
F(4) C(9) 1.293(7) . yes
F(5) C(9) 1.293(7) . yes
F(6) C(9) 1.302(7) . yes
N(1) C(2) 1.456(5) . yes
N(1) C(3) 1.378(5) . yes
N(1) C(5) 1.303(5) . yes
N(2) C(4) 1.364(6) . yes
N(2) C(5) 1.329(5) . yes
N(2) C(7) 1.449(6) . yes
C(1) C(2) 1.551(5) . yes
C(1) C(2) 1.551(5) 2_656 yes
C(1) C(6) 1.562(6) . yes
C(1) C(6) 1.562(6) 2_656 yes
C(2) H(1) 0.950 . no
C(2) H(2) 0.950 . no
C(3) C(4) 1.327(7) . yes
C(3) H(3) 0.950 . no
C(4) H(4) 0.950 . no
C(5) C(6) 1.472(6) . yes
C(6) H(5) 0.950 . no
C(6) H(6) 0.950 . no
C(7) H(7) 0.950 . no
C(7) H(8) 0.950 . no
C(7) H(9) 0.950 . no

loop_
_geom_contact_atom_site_label_1
_geom_contact_atom_site_label_2
_geom_contact_distance
_geom_contact_site_symmetry_2
F(1) O(4) 3.276(5) 6_556
F(1) O(3) 3.375(5) 6_556
F(1) C(2) 3.444(6) 5_455
F(2) O(3) 2.993(5) 5_455
F(2) F(2) 3.033(8) 2_556
F(2) F(3) 3.413(6) 2_556
F(2) C(2) 3.536(6) 5_455
F(4) C(4) 3.281(7) .
F(4) O(1) 3.431(7) 7_556
F(4) C(4) 3.445(7) 3_656
F(4) C(3) 3.511(6) 3_656
F(4) C(3) 3.582(7) .
F(5) F(6) 3.348(6) 7_546
F(6) C(7) 3.316(6) 7_556
F(6) F(6) 3.343(7) 7_546
F(6) C(3) 3.429(7) 5_445
F(6) C(4) 3.464(7) 5_445
O(1) C(4) 3.385(6) 7_556
O(1) C(3) 3.537(6) 5_455
O(1) C(7) 3.584(7) 7_556
O(2) N(2) 3.205(5) 5_445
O(2) C(5) 3.215(6) 5_445
O(2) C(7) 3.330(6) 5_445
O(2) C(6) 3.444(7) 5_445
O(3) N(1) 3.071(5) .
O(3) C(2) 3.168(5) 2_656
O(3) C(5) 3.228(5) .
O(3) C(3) 3.432(7) .
O(3) C(2) 3.446(6) .
O(4) C(2) 3.098(6) 5_445
O(4) N(1) 3.209(5) 5_445
O(4) C(5) 3.553(6) 5_445
O(4) C(6) 3.571(7) 6_546
N(2) N(3) 3.416(6) .
N(3) C(7) 3.485(7) .

loop_
_geom_torsion_atom_site_label_1
_geom_torsion_atom_site_label_2
_geom_torsion_atom_site_label_3
_geom_torsion_atom_site_label_4
_geom_torsion
_geom_torsion_site_symmetry_1
_geom_torsion_site_symmetry_2
_geom_torsion_site_symmetry_3
_geom_torsion_site_symmetry_4
_geom_torsion_publ_flag
S(1) N(3) S(2) O(3) -150.0(3) 0_555 6_1 5_555 55_5 yes
S(1) N(3) S(2) O(4) -13.2(4) 0_555 6_1 5_555 55_5 yes
S(1) N(3) S(2) C(9) 100.8(3) 0_555 6_1 5_555 55_5 yes
S(2) N(3) S(1) O(1) -162.7(3) 0_555 6_1 5_555 55_5 yes
S(2) N(3) S(1) O(2) -26.5(4) 0_555 6_1 5_555 55_5 yes
S(2) N(3) S(1) C(8) 88.6(3) 0_555 6_1 5_555 55_5 yes
F(1) C(8) S(1) O(1) -51.4(5) 0_555 6_1 5_555 55_5 yes
F(1) C(8) S(1) O(2) -176.2(4) 0_555 6_1 5_555 55_5 yes
F(1) C(8) S(1) N(3) 60.6(4) 0_555 6_1 5_555 55_5 yes
F(2) C(8) S(1) O(1) 65.2(5) 0_555 6_1 5_555 55_5 yes
F(2) C(8) S(1) O(2) -59.7(5) 0_555 6_1 5_555 55_5 yes
F(2) C(8) S(1) N(3) 177.1(4) 0_555 6_1 5_555 55_5 yes
F(3) C(8) S(1) O(1) -172.2(5) 0_555 6_1 5_555 55_5 yes
F(3) C(8) S(1) O(2) 62.9(5) 0_555 6_1 5_555 55_5 yes
F(3) C(8) S(1) N(3) -60.3(5) 0_555 6_1 5_555 55_5 yes
F(4) C(9) S(2) O(3) -54.2(5) 0_555 6_1 5_555 55_5 yes
F(4) C(9) S(2) O(4) 179.5(5) 0_555 6_1 5_555 55_5 yes
F(4) C(9) S(2) N(3) 58.1(5) 0_555 6_1 5_555 55_5 yes
F(5) C(9) S(2) O(3) 66.8(6) 0_555 6_1 5_555 55_5 yes
F(5) C(9) S(2) O(4) -59.5(5) 0_555 6_1 5_555 55_5 yes
F(5) C(9) S(2) N(3) 179.1(5) 0_555 6_1 5_555 55_5 yes
F(6) C(9) S(2) O(3) -174.9(5) 0_555 6_1 5_555 55_5 yes
F(6) C(9) S(2) O(4) 58.7(5) 0_555 6_1 5_555 55_5 yes
F(6) C(9) S(2) N(3) -62.6(5) 0_555 6_1 5_555 55_5 yes
N(1) C(2) C(1) C(2) 107.2(3) 0_555 6_1 5_555 55_5 yes
N(1) C(2) C(1) C(6) -13.3(4) 0_555 6_1 5_555 55_5 yes
N(1) C(2) C(1) C(6) -136.2(3) 0_555 6_1 5_555 55_5 yes
N(1) C(3) C(4) N(2) -0.2(6) 0_555 6_1 5_555 55_5 yes
N(1) C(5) N(2) C(4) 0.3(5) 0_555 6_1 5_555 55_5 yes
N(1) C(5) N(2) C(7) -179.0(4) 0_555 6_1 5_555 55_5 yes
N(1) C(5) C(6) C(1) -8.4(5) 0_555 6_1 5_555 55_5 yes
N(2) C(5) N(1) C(2) 178.1(3) 0_555 6_1 5_555 55_5 yes
N(2) C(5) N(1) C(3) -0.4(5) 0_555 6_1 5_555 55_5 yes
N(2) C(5) C(6) C(1) 173.9(4) 0_555 6_1 5_555 55_5 yes
C(1) C(2) N(1) C(3) -173.3(5) 0_555 6_1 5_555 55_5 yes
C(1) C(2) N(1) C(5) 8.9(5) 0_555 6_1 5_555 55_5 yes
C(1) C(2) N(1) C(3) -173.3(5) 0_555 6_1 5_555 55_5 yes
C(1) C(2) N(1) C(5) 8.9(5) 0_555 6_1 5_555 55_5 yes
C(2) N(1) C(3) C(4) -177.6(5) 0_555 6_1 5_555 55_5 yes
C(2) N(1) C(5) C(6) -0.2(5) 0_555 6_1 5_555 55_5 yes
C(2) C(1) C(6) C(5) 13.0(5) 0_555 6_1 5_555 55_5 yes
C(2) C(1) C(6) C(5) -106.1(4) 0_555 6_1 5_555 55_5 yes
C(3) N(1) C(5) C(6) -178.7(4) 0_555 6_1 5_555 55_5 yes
C(3) C(4) N(2) C(5) 0.0(6) 0_555 6_1 5_555 55_5 yes
C(3) C(4) N(2) C(7) 179.2(5) 0_555 6_1 5_555 55_5 yes
C(4) N(2) C(5) C(6) 178.0(5) 0_555 6_1 5_555 55_5 yes
C(4) C(3) N(1) C(5) 0.3(6) 0_555 6_1 5_555 55_5 yes
C(5) C(6) C(1) C(6) 135.2(4) 0_555 6_1 5_555 55_5 yes
C(6) C(5) N(2) C(7) -1.2(8) 0_555 6_1 5_555 55_5 yes
C(6) C(5) N(2) C(7) -1.2(8) 0_555 6_1 5_555 55_5 yes
